data_1532250
loop_
_publ_author_name
'Shin-Ike, T.'

_publ_section_title
;
 Preparation and some properties of K2 Ni F4 Type Eu(II) vanadites
;
_journal_name_full 'Materials Research Bulletin'
_journal_page_first 1360
_journal_page_last 1365
_journal_volume 11
_journal_year 1976
_chemical_formula_sum 'Eu2 O4 V'
_chemical_name_systematic 'Eu2 (V O4)'
_space_group_IT_number 139
_symmetry_space_group_name_Hall '-I 4 2'
_symmetry_space_group_name_H-M 'I 4/m m m'
_cell_angle_alpha 90
_cell_angle_beta 90
_cell_angle_gamma 90
_cell_formula_units_Z 2
_cell_length_a 3.855
_cell_length_b 3.855
_cell_length_c 12.455
_cell_volume 185.094
_citation_journal_id_ASTM MRBUAC
_cod_data_source_file Shin-Ike_MRBUAC_1976_403.cif
_cod_data_source_block Eu2O4V1
_cod_original_cell_volume 185.0941
_cod_original_formula_sum 'Eu2 O4 V1'
_cod_database_code 1532250

loop_
_symmetry_equiv_pos_as_xyz
x,y,z
-y,x,z
-x,-y,z
y,-x,z
x,-y,-z
y,x,-z
-x,y,-z
-y,-x,-z
-x,-y,-z
y,-x,-z
x,y,-z
-y,x,-z
-x,y,z
-y,-x,z
x,-y,z
y,x,z
x+1/2,y+1/2,z+1/2
-y+1/2,x+1/2,z+1/2
-x+1/2,-y+1/2,z+1/2
y+1/2,-x+1/2,z+1/2
x+1/2,-y+1/2,-z+1/2
y+1/2,x+1/2,-z+1/2
-x+1/2,y+1/2,-z+1/2
-y+1/2,-x+1/2,-z+1/2
-x+1/2,-y+1/2,-z+1/2
y+1/2,-x+1/2,-z+1/2
x+1/2,y+1/2,-z+1/2
-y+1/2,x+1/2,-z+1/2
-x+1/2,y+1/2,z+1/2
-y+1/2,-x+1/2,z+1/2
x+1/2,-y+1/2,z+1/2
y+1/2,x+1/2,z+1/2

loop_
_atom_site_label
_atom_site_type_symbol
_atom_site_fract_x
_atom_site_fract_y
_atom_site_fract_z
_atom_site_occupancy
_atom_site_U_iso_or_equiv
V1 V+4 0 0 0 1 0.0
O1 O-2 0 0.5 0 1 0.0
O2 O-2 0 0 0.146 1 0.0
Eu1 Eu+2 0 0 0.354 1 0.0
